data_7243965
loop_
_publ_author_name
'\,Cak\?ir, Sinem'
'Kavukcu, Serdar Bat\?ikan'
'Karab\?iy\?ik, Hande'
'Rethinam, Senthil'
'T\"urkmen, Hayati'

_publ_section_title
;
 C(acyl)--C(sp2) and C(sp2)--C(sp2) Suzuki--Miyaura cross-coupling
 reactions using nitrile-functionalized NHC palladium complexes
;
_journal_issue 60
_journal_name_full 'RSC Advances'
_journal_page_first 37684
_journal_page_last 37699
_journal_paper_doi 10.1039/D1RA07231E
_journal_volume 11
_journal_year 2021
_chemical_formula_moiety 'C16 H17 Br2 N3 Pd'
_chemical_formula_sum 'C16 H17 Br2 N3 Pd'
_chemical_formula_weight 517.54
_space_group_crystal_system triclinic
_space_group_IT_number 2
_space_group_name_Hall '-P 1'
_space_group_name_H-M_alt 'P -1'
_atom_sites_solution_hydrogens geom
_audit_creation_date 2021-03-10
_audit_creation_method
;
Olex2 1.3
(compiled Nov 21 2019 18:26:39 for OlexSys, GUI svn.r6003)
;
_audit_update_record
;
2021-03-19 deposited with the CCDC.	2021-11-08 downloaded from the CCDC.
;
_cell_angle_alpha 72.709(5)
_cell_angle_beta 72.523(5)
_cell_angle_gamma 72.840(5)
_cell_formula_units_Z 4
_cell_length_a 10.0563(5)
_cell_length_b 14.1910(9)
_cell_length_c 14.2442(9)
_cell_measurement_reflns_used 2930
_cell_measurement_temperature 293(2)
_cell_measurement_theta_max 25.0210
_cell_measurement_theta_min 3.1440
_cell_volume 1803.4(2)
_computing_cell_refinement 'CrysAlisPro 1.171.40.67a (Rigaku OD, 2019)'
_computing_data_collection 'CrysAlisPro 1.171.40.67a (Rigaku OD, 2019)'
_computing_data_reduction 'CrysAlisPro 1.171.40.67a (Rigaku OD, 2019)'
_computing_molecular_graphics 'Olex2 1.3 (Dolomanov et al., 2009)'
_computing_publication_material 'Olex2 1.3 (Dolomanov et al., 2009)'
_computing_structure_refinement 'SHELXL 2018/3 (Sheldrick, 2015)'
_computing_structure_solution 'SHELXT 2018/2 (Sheldrick, 2018)'
_diffrn_ambient_temperature 293(2)
_diffrn_detector 'CCD plate'
_diffrn_detector_area_resol_mean 8.0667
_diffrn_detector_type Eos
_diffrn_measured_fraction_theta_full 0.989
_diffrn_measured_fraction_theta_max 0.988
_diffrn_measurement_details
;
List of Runs (angles in degrees, time in seconds):

  # Type    Start    End  Width  t~exp~   \w     \q     \k     \f   Frames
#--------------------------------------------------------------------------
  1  \w     -5.00  24.00   1.00    2.17    --   14.20  77.00  90.00   29
  2  \w    -38.00  37.00   1.00    2.17    --  -16.23  77.00-120.00   75
  3  \w    -75.00   1.00   1.00    2.17    --  -16.23 -37.00  60.00   76
  4  \w      2.00  39.00   1.00    2.00    --   14.20  77.00 -30.00   37
  5  \w    -11.00  35.00   1.00    2.00    --   14.20  77.00-150.00   46
  6  \w    -30.00  48.00   1.00    2.00    --  -16.08  37.00  30.00   78
;
_diffrn_measurement_device 'four-circle diffractometer'
_diffrn_measurement_device_type 'Xcalibur, Eos'
_diffrn_measurement_method '\w scans'
_diffrn_orient_matrix_type 'CrysAlisPro convention (1999,Acta A55,543-557)'
_diffrn_orient_matrix_UB_11 0.0108849000
_diffrn_orient_matrix_UB_12 0.0498581000
_diffrn_orient_matrix_UB_13 -0.0126605000
_diffrn_orient_matrix_UB_21 0.0239822000
_diffrn_orient_matrix_UB_22 -0.0106628000
_diffrn_orient_matrix_UB_23 0.0448694000
_diffrn_orient_matrix_UB_31 0.0711943000
_diffrn_orient_matrix_UB_32 -0.0169774000
_diffrn_orient_matrix_UB_33 -0.0265056000
_diffrn_radiation_monochromator graphite
_diffrn_radiation_probe x-ray
_diffrn_radiation_type 'Mo K\a'
_diffrn_radiation_wavelength 0.71073
_diffrn_reflns_av_R_equivalents 0.0422
_diffrn_reflns_av_unetI/netI 0.0868
_diffrn_reflns_Laue_measured_fraction_full 0.989
_diffrn_reflns_Laue_measured_fraction_max 0.988
_diffrn_reflns_limit_h_max 12
_diffrn_reflns_limit_h_min -12
_diffrn_reflns_limit_k_max 17
_diffrn_reflns_limit_k_min -17
_diffrn_reflns_limit_l_max 17
_diffrn_reflns_limit_l_min -17
_diffrn_reflns_number 12984
_diffrn_reflns_point_group_measured_fraction_full 0.989
_diffrn_reflns_point_group_measured_fraction_max 0.988
_diffrn_reflns_theta_full 25.242
_diffrn_reflns_theta_max 25.681
_diffrn_reflns_theta_min 2.948
_diffrn_source 'fine-focus sealed X-ray tube'
_diffrn_source_type 'Enhance (Mo) X-ray Source'
_exptl_absorpt_coefficient_mu 5.459
_exptl_absorpt_correction_T_max 0.731
_exptl_absorpt_correction_T_min 0.537
_exptl_absorpt_correction_type analytical
_exptl_absorpt_process_details
;
CrysAlisPro 1.171.40.67a (Rigaku Oxford Diffraction, 2019)
Analytical numeric absorption correction using a multifaceted crystal
			model based on expressions derived by R.C. Clark & J.S. Reid.
(Clark, R. C. & Reid, J. S. (1995). Acta Cryst. A51, 887-897)
Empirical absorption correction using spherical harmonics,
 implemented in SCALE3 ABSPACK scaling algorithm.
;
_exptl_crystal_colour 'light orange'
_exptl_crystal_colour_modifier light
_exptl_crystal_colour_primary orange
_exptl_crystal_density_diffrn 1.906
_exptl_crystal_description prism
_exptl_crystal_F_000 1000
_exptl_crystal_size_max 0.336
_exptl_crystal_size_mid 0.276
_exptl_crystal_size_min 0.161
_refine_diff_density_max 0.917
_refine_diff_density_min -0.881
_refine_diff_density_rms 0.107
_refine_ls_extinction_method none
_refine_ls_goodness_of_fit_ref 1.003
_refine_ls_hydrogen_treatment constr
_refine_ls_matrix_type full
_refine_ls_number_parameters 409
_refine_ls_number_reflns 6760
_refine_ls_number_restraints 42
_refine_ls_restrained_S_all 1.001
_refine_ls_R_factor_all 0.1052
_refine_ls_R_factor_gt 0.0488
_refine_ls_shift/su_max 0.001
_refine_ls_shift/su_mean 0.000
_refine_ls_structure_factor_coef Fsqd
_refine_ls_weighting_details 'w=1/[\s^2^(Fo^2^)+(0.0136P)^2^] where P=(Fo^2^+2Fc^2^)/3'
_refine_ls_weighting_scheme calc
_refine_ls_wR_factor_gt 0.0639
_refine_ls_wR_factor_ref 0.0792
_reflns_Friedel_coverage 0.000
_reflns_number_gt 4008
_reflns_number_total 6760
_reflns_threshold_expression 'I > 2\s(I)'
_cod_data_source_file d1ra07231e2.cif
_cod_data_source_block hande2
_cod_database_code 7243965
_shelx_shelxl_version_number 2018/3
_chemical_oxdiff_formula 'C16 H17 Br2 N3 Pd'
_shelx_space_group_comment
;
The symmetry employed for this shelxl refinement is uniquely defined
by the following loop, which should always be used as a source of
symmetry information in preference to the above space-group names.
They are only intended as comments.
;
_reflns_odcompleteness_completeness 98.83
_reflns_odcompleteness_iscentric 1
_reflns_odcompleteness_theta 25.63
_olex2_refinement_description
;
1. Fixed Uiso
 At 1.2 times of:
  All C(H) groups, All C(H,H) groups
 At 1.5 times of:
  All C(H,H,H) groups
2. Uiso/Uaniso restraints and constraints
C16 \\sim C11 \\sim C12 \\sim C15: within 1.7A with sigma of 0.04 and sigma for
terminal atoms of 0.08 within 1.7A
C32 \\sim C31 \\sim C30 \\sim C29 \\sim C28: within 1.7A with sigma of 0.04 and
sigma for terminal atoms of 0.08 within 1.7A
Ueq(Br4A), Ueq(Br4B): fixed at 0.05 with sigma of 0.1
Ueq(C32), Ueq(C31), Ueq(C30), Ueq(C29), Ueq(C28): fixed at 0.05 with sigma of
0.1
3. Others
 Sof(Br4A)=1-FVAR(1)
 Sof(Br4B)=FVAR(1)
4.a Secondary CH2 refined with riding coordinates:
 C10(H10A,H10B), C26(H26A,H26B)
4.b Aromatic/amide H refined with riding coordinates:
 C2(H2), C3(H3), C5(H5), C6(H6), C7(H7), C8(H8), C9(H9), C12(H12), C13(H13),
 C14(H14), C15(H15), C16(H16), C18(H18), C19(H19), C21(H21), C22(H22), C23(H23),
  C24(H24), C25(H25), C28(H28), C29(H29), C30(H30), C31(H31), C32(H32)
4.c Idealised Me refined as rotating group:
 C4(H4A,H4B,H4C), C20(H20A,H20B,H20C)
;
_olex2_submission_special_instructions 'No special instructions were received'
_oxdiff_exptl_absorpt_empirical_details
;
Empirical correction (ABSPACK) includes:
- Absorption correction using spherical harmonics
- Frame scaling
;
_oxdiff_exptl_absorpt_empirical_full_max 1.086
_oxdiff_exptl_absorpt_empirical_full_min 0.837

loop_
_space_group_symop_operation_xyz
'x, y, z'
'-x, -y, -z'

loop_
_atom_site_label
_atom_site_type_symbol
_atom_site_fract_x
_atom_site_fract_y
_atom_site_fract_z
_atom_site_U_iso_or_equiv
_atom_site_adp_type
_atom_site_occupancy
_atom_site_site_symmetry_order
_atom_site_calc_flag
_atom_site_refinement_flags_posn
_atom_site_refinement_flags_adp
_atom_site_refinement_flags_occupancy
_atom_site_disorder_assembly
_atom_site_disorder_group
Pd1 Pd 0.68402(5) 0.48367(3) 0.69410(3) 0.04212(14) Uani 1 1 d . . . . .
Br1 Br 0.63070(8) 0.52104(5) 0.85879(5) 0.0704(2) Uani 1 1 d . . . . .
Br2 Br 0.74941(7) 0.46027(5) 0.52246(5) 0.0627(2) Uani 1 1 d . . . . .
N1 N 0.7377(5) 0.3280(3) 0.7554(3) 0.0441(13) Uani 1 1 d . . . . .
N2 N 0.6785(5) 0.7036(4) 0.6013(4) 0.0477(14) Uani 1 1 d . . . . .
N3 N 0.4720(6) 0.6715(4) 0.6521(4) 0.0489(14) Uani 1 1 d . . . . .
C1 C 0.6111(7) 0.6278(4) 0.6438(4) 0.0424(16) Uani 1 1 d . . . . .
C2 C 0.5808(8) 0.7943(5) 0.5849(5) 0.064(2) Uani 1 1 d . . . . .
H2 H 0.601613 0.857783 0.555885 0.076 Uiso 1 1 calc R U . . .
C3 C 0.4526(8) 0.7750(5) 0.6178(5) 0.0576(19) Uani 1 1 d . . . . .
H3 H 0.365729 0.822027 0.617892 0.069 Uiso 1 1 calc R U . . .
C4 C 0.3557(6) 0.6192(5) 0.6939(5) 0.069(2) Uani 1 1 d . . . . .
H4A H 0.352217 0.585301 0.645871 0.104 Uiso 1 1 calc R U . . .
H4B H 0.266834 0.667348 0.708550 0.104 Uiso 1 1 calc R U . . .
H4C H 0.371138 0.570331 0.755055 0.104 Uiso 1 1 calc R U . . .
C5 C 0.8536(7) 0.2645(5) 0.7159(5) 0.0556(19) Uani 1 1 d . . . . .
H5 H 0.921415 0.290916 0.661734 0.067 Uiso 1 1 calc R U . . .
C6 C 0.8763(7) 0.1614(5) 0.7522(6) 0.071(2) Uani 1 1 d . . . . .
H6 H 0.958550 0.119207 0.723043 0.085 Uiso 1 1 calc R U . . .
C7 C 0.7776(9) 0.1213(5) 0.8315(6) 0.077(2) Uani 1 1 d . . . . .
H7 H 0.791188 0.051557 0.856560 0.092 Uiso 1 1 calc R U . . .
C8 C 0.6587(7) 0.1850(5) 0.8734(5) 0.062(2) Uani 1 1 d . . . . .
H8 H 0.589961 0.159899 0.927812 0.075 Uiso 1 1 calc R U . . .
C9 C 0.6432(6) 0.2873(5) 0.8332(5) 0.0537(18) Uani 1 1 d . . . . .
H9 H 0.561992 0.330697 0.861911 0.064 Uiso 1 1 calc R U . . .
C10 C 0.8328(6) 0.6912(5) 0.5742(5) 0.066(2) Uani 1 1 d . . . . .
H10A H 0.863466 0.715012 0.501568 0.079 Uiso 1 1 calc R U . . .
H10B H 0.877203 0.619584 0.591309 0.079 Uiso 1 1 calc R U . . .
C11 C 0.8844(7) 0.7465(5) 0.6254(5) 0.0567(18) Uani 1 1 d . U . . .
C12 C 0.9778(6) 0.8083(5) 0.5698(5) 0.0595(19) Uani 1 1 d . U . . .
H12 H 1.008599 0.814512 0.500296 0.071 Uiso 1 1 calc R U . . .
C13 C 1.0264(7) 0.8610(5) 0.6146(6) 0.070(2) Uani 1 1 d . . . . .
H13 H 1.085267 0.904988 0.575407 0.083 Uiso 1 1 calc R U . . .
C14 C 0.9876(8) 0.8481(6) 0.7168(6) 0.080(2) Uani 1 1 d . . . . .
H14 H 1.024735 0.879900 0.748275 0.095 Uiso 1 1 calc R U . . .
C15 C 0.8949(9) 0.7889(6) 0.7726(6) 0.099(3) Uani 1 1 d . U . . .
H15 H 0.865031 0.782702 0.842194 0.119 Uiso 1 1 calc R U . . .
C16 C 0.8441(9) 0.7376(6) 0.7272(6) 0.092(3) Uani 1 1 d . U . . .
H16 H 0.781330 0.696476 0.766748 0.111 Uiso 1 1 calc R U . . .
Pd2 Pd 0.66621(6) 0.97813(4) 0.23208(4) 0.05853(18) Uani 1 1 d . . . . .
Br3 Br 0.75914(7) 0.96707(5) 0.37289(5) 0.0568(2) Uani 1 1 d . . . . .
N4 N 0.7567(6) 1.1011(4) 0.1428(4) 0.0524(15) Uani 1 1 d . . . . .
N5 N 0.4353(6) 0.8718(4) 0.3540(4) 0.0501(14) Uani 1 1 d . . . . .
N6 N 0.6323(5) 0.7654(4) 0.3241(4) 0.0513(14) Uani 1 1 d . . . . .
C17 C 0.5738(7) 0.8652(5) 0.3085(4) 0.0488(17) Uani 1 1 d . . . . .
C18 C 0.5318(7) 0.7100(5) 0.3770(5) 0.0542(18) Uani 1 1 d . . . . .
H18 H 0.546736 0.639748 0.395994 0.065 Uiso 1 1 calc R U . . .
C19 C 0.4091(7) 0.7763(5) 0.3958(5) 0.0532(18) Uani 1 1 d . . . . .
H19 H 0.320828 0.761160 0.430859 0.064 Uiso 1 1 calc R U . . .
C20 C 0.3289(7) 0.9652(5) 0.3588(5) 0.082(2) Uani 1 1 d . . . . .
H20A H 0.324476 0.986707 0.417732 0.123 Uiso 1 1 calc R U . . .
H20B H 0.237225 0.954750 0.362453 0.123 Uiso 1 1 calc R U . . .
H20C H 0.354096 1.016350 0.299401 0.123 Uiso 1 1 calc R U . . .
C21 C 0.6806(8) 1.1952(6) 0.1304(5) 0.065(2) Uani 1 1 d . . . . .
H21 H 0.586159 1.207306 0.167289 0.078 Uiso 1 1 calc R U . . .
C22 C 0.7329(9) 1.2763(5) 0.0661(5) 0.075(2) Uani 1 1 d . . . . .
H22 H 0.675327 1.341511 0.058674 0.090 Uiso 1 1 calc R U . . .
C23 C 0.8732(10) 1.2581(6) 0.0129(5) 0.077(2) Uani 1 1 d . . . . .
H23 H 0.912686 1.311260 -0.030999 0.092 Uiso 1 1 calc R U . . .
C24 C 0.9530(8) 1.1624(7) 0.0252(6) 0.077(2) Uani 1 1 d . . . . .
H24 H 1.047876 1.148459 -0.010548 0.093 Uiso 1 1 calc R U . . .
C25 C 0.8913(8) 1.0854(5) 0.0917(5) 0.067(2) Uani 1 1 d . . . . .
H25 H 0.947124 1.019692 0.100834 0.081 Uiso 1 1 calc R U . . .
C26 C 0.7822(7) 0.7200(5) 0.2857(5) 0.069(2) Uani 1 1 d . . . . .
H26A H 0.822598 0.676715 0.342027 0.082 Uiso 1 1 calc R U . . .
H26B H 0.834421 0.773258 0.253629 0.082 Uiso 1 1 calc R U . . .
C27 C 0.8019(9) 0.6584(8) 0.2108(7) 0.075(2) Uani 1 1 d . . . . .
C28 C 0.8894(9) 0.5627(8) 0.2180(7) 0.096(3) Uani 1 1 d . U . . .
H28 H 0.938382 0.535528 0.269430 0.115 Uiso 1 1 calc R U . . .
C29 C 0.9048(13) 0.5070(9) 0.1493(10) 0.135(5) Uani 1 1 d . U . . .
H29 H 0.963953 0.442346 0.153991 0.162 Uiso 1 1 calc R U . . .
C30 C 0.8333(14) 0.5472(13) 0.0756(10) 0.143(6) Uani 1 1 d . U . . .
H30 H 0.842840 0.508502 0.030580 0.171 Uiso 1 1 calc R U . . .
C31 C 0.7478(11) 0.6416(12) 0.0637(9) 0.137(5) Uani 1 1 d . U . . .
H31 H 0.700830 0.667989 0.011163 0.165 Uiso 1 1 calc R U . . .
C32 C 0.7329(9) 0.6982(9) 0.1338(8) 0.111(4) Uani 1 1 d . U . . .
H32 H 0.675432 0.763466 0.127514 0.133 Uiso 1 1 calc R U . . .
Br4B Br 0.6049(11) 0.9690(5) 0.0860(4) 0.113(2) Uani 0.661(13) 1 d . . P A 1
Br4A Br 0.5088(14) 1.0195(9) 0.1130(4) 0.085(3) Uani 0.339(13) 1 d . . P A 2

loop_
_atom_site_aniso_label
_atom_site_aniso_U_11
_atom_site_aniso_U_22
_atom_site_aniso_U_33
_atom_site_aniso_U_23
_atom_site_aniso_U_13
_atom_site_aniso_U_12
Pd1 0.0494(3) 0.0377(3) 0.0397(3) -0.0057(2) -0.0070(2) -0.0171(2)
Br1 0.1122(6) 0.0537(5) 0.0430(4) -0.0101(4) -0.0147(4) -0.0198(4)
Br2 0.0896(5) 0.0547(5) 0.0447(4) -0.0131(4) -0.0122(4) -0.0196(4)
N1 0.043(3) 0.044(3) 0.044(3) -0.004(3) -0.009(3) -0.015(3)
N2 0.060(4) 0.045(3) 0.046(3) -0.012(3) -0.010(3) -0.025(3)
N3 0.060(4) 0.038(3) 0.050(3) -0.010(3) -0.011(3) -0.013(3)
C1 0.059(4) 0.038(4) 0.034(4) -0.006(3) -0.005(3) -0.026(3)
C2 0.106(6) 0.032(4) 0.049(5) -0.001(4) -0.017(4) -0.019(4)
C3 0.080(5) 0.047(5) 0.047(4) -0.011(4) -0.019(4) -0.013(4)
C4 0.064(4) 0.070(5) 0.078(5) -0.013(4) -0.015(4) -0.024(4)
C5 0.047(4) 0.058(5) 0.061(5) -0.010(4) -0.013(4) -0.015(4)
C6 0.067(5) 0.048(5) 0.087(6) -0.017(5) -0.023(4) 0.008(4)
C7 0.103(6) 0.044(5) 0.090(6) 0.007(5) -0.051(5) -0.021(5)
C8 0.075(5) 0.049(5) 0.064(5) 0.002(4) -0.020(4) -0.027(4)
C9 0.052(4) 0.045(4) 0.058(5) -0.009(4) -0.006(4) -0.012(4)
C10 0.072(5) 0.075(5) 0.067(5) -0.032(4) -0.001(4) -0.039(4)
C11 0.071(4) 0.058(5) 0.050(4) -0.009(4) -0.011(4) -0.034(4)
C12 0.060(4) 0.072(5) 0.057(5) -0.022(4) -0.013(4) -0.024(4)
C13 0.075(5) 0.067(5) 0.081(6) -0.012(5) -0.029(5) -0.033(4)
C14 0.095(6) 0.072(6) 0.091(6) -0.005(5) -0.052(5) -0.030(5)
C15 0.161(8) 0.105(7) 0.056(5) -0.007(5) -0.034(5) -0.067(7)
C16 0.151(7) 0.092(6) 0.060(5) 0.005(5) -0.024(5) -0.088(6)
Pd2 0.0927(4) 0.0576(4) 0.0426(3) 0.0094(3) -0.0296(3) -0.0493(3)
Br3 0.0784(5) 0.0546(4) 0.0489(4) -0.0040(4) -0.0237(4) -0.0306(4)
N4 0.084(4) 0.047(4) 0.040(3) 0.004(3) -0.025(3) -0.037(3)
N5 0.065(4) 0.044(4) 0.047(3) 0.000(3) -0.026(3) -0.018(3)
N6 0.057(4) 0.053(4) 0.049(3) 0.005(3) -0.021(3) -0.026(3)
C17 0.070(5) 0.054(5) 0.038(4) 0.001(4) -0.029(4) -0.032(4)
C18 0.070(5) 0.047(4) 0.051(4) 0.001(4) -0.016(4) -0.032(4)
C19 0.073(5) 0.059(5) 0.043(4) -0.002(4) -0.017(4) -0.044(4)
C20 0.099(6) 0.058(5) 0.101(6) -0.008(5) -0.045(5) -0.021(5)
C21 0.090(5) 0.065(5) 0.051(5) -0.015(4) -0.007(4) -0.039(5)
C22 0.110(7) 0.045(5) 0.071(5) -0.004(4) -0.021(5) -0.027(5)
C23 0.124(7) 0.066(6) 0.058(5) -0.006(5) -0.020(5) -0.055(6)
C24 0.088(6) 0.088(6) 0.068(5) -0.020(5) -0.003(5) -0.049(6)
C25 0.082(5) 0.060(5) 0.067(5) -0.002(4) -0.030(4) -0.027(5)
C26 0.068(5) 0.076(5) 0.076(5) -0.015(5) -0.028(4) -0.027(4)
C27 0.060(5) 0.100(7) 0.073(6) -0.027(6) 0.011(5) -0.050(5)
C28 0.106(7) 0.097(7) 0.084(7) -0.038(6) 0.018(6) -0.046(6)
C29 0.147(10) 0.121(9) 0.119(10) -0.063(9) 0.055(8) -0.058(8)
C30 0.126(12) 0.219(16) 0.109(10) -0.090(12) 0.056(9) -0.108(11)
C31 0.085(8) 0.258(15) 0.097(8) -0.080(11) 0.012(7) -0.072(9)
C32 0.065(6) 0.193(11) 0.094(8) -0.070(8) 0.007(6) -0.046(7)
Br4B 0.197(5) 0.117(3) 0.0727(17) 0.0417(19) -0.085(3) -0.114(4)
Br4A 0.131(6) 0.105(4) 0.0481(19) 0.016(2) -0.044(3) -0.082(4)

loop_
_atom_type_symbol
_atom_type_description
_atom_type_scat_dispersion_real
_atom_type_scat_dispersion_imag
_atom_type_scat_source
C C 0.0033 0.0016 'International Tables Vol C Tables 4.2.6.8 and 6.1.1.4'
H H 0.0000 0.0000 'International Tables Vol C Tables 4.2.6.8 and 6.1.1.4'
Br Br -0.2901 2.4595 'International Tables Vol C Tables 4.2.6.8 and 6.1.1.4'
N N 0.0061 0.0033 'International Tables Vol C Tables 4.2.6.8 and 6.1.1.4'
Pd Pd -0.9988 1.0072 'International Tables Vol C Tables 4.2.6.8 and 6.1.1.4'

loop_
_exptl_crystal_face_index_h
_exptl_crystal_face_index_k
_exptl_crystal_face_index_l
_exptl_crystal_face_perp_dist
8 8 19 0.1199
-8 -8 -19 0.1250
6 -7 -14 0.0968
13 -1 0 0.1078
-10 4 7 0.1050
3 18 -3 0.1328
-7 -15 5 0.1078
-6 -6 13 0.0686
-1 12 -12 0.1016
11 -4 -6 0.1000
11 17 11 0.1421
-1 1 -19 0.0624
0 0 19 0.0924
-11 -17 -9 0.1523
6 -11 -10 0.1182
14 6 7 0.1101
5 -14 6 0.1363

loop_
_geom_angle_atom_site_label_1
_geom_angle_atom_site_label_2
_geom_angle_atom_site_label_3
_geom_angle
_geom_angle_site_symmetry_1
_geom_angle_site_symmetry_3
_geom_angle_publ_flag
Br1 Pd1 Br2 174.26(3) . . ?
N1 Pd1 Br1 91.60(13) . . ?
N1 Pd1 Br2 92.63(13) . . ?
C1 Pd1 Br1 86.72(17) . . ?
C1 Pd1 Br2 89.51(16) . . ?
C1 Pd1 N1 173.4(2) . . ?
C5 N1 Pd1 124.5(4) . . ?
C5 N1 C9 117.1(5) . . ?
C9 N1 Pd1 118.1(4) . . ?
C1 N2 C2 110.1(5) . . ?
C1 N2 C10 124.7(5) . . ?
C2 N2 C10 125.2(6) . . ?
C1 N3 C3 110.4(5) . . ?
C1 N3 C4 125.7(5) . . ?
C3 N3 C4 123.9(6) . . ?
N2 C1 Pd1 130.9(5) . . ?
N2 C1 N3 105.3(5) . . ?
N3 C1 Pd1 123.7(4) . . ?
N2 C2 H2 126.2 . . ?
C3 C2 N2 107.5(6) . . ?
C3 C2 H2 126.2 . . ?
N3 C3 H3 126.7 . . ?
C2 C3 N3 106.6(6) . . ?
C2 C3 H3 126.7 . . ?
N3 C4 H4A 109.5 . . ?
N3 C4 H4B 109.5 . . ?
N3 C4 H4C 109.5 . . ?
H4A C4 H4B 109.5 . . ?
H4A C4 H4C 109.5 . . ?
H4B C4 H4C 109.5 . . ?
N1 C5 H5 118.8 . . ?
N1 C5 C6 122.4(6) . . ?
C6 C5 H5 118.8 . . ?
C5 C6 H6 120.2 . . ?
C7 C6 C5 119.6(7) . . ?
C7 C6 H6 120.2 . . ?
C6 C7 H7 120.5 . . ?
C8 C7 C6 119.0(7) . . ?
C8 C7 H7 120.5 . . ?
C7 C8 H8 120.9 . . ?
C7 C8 C9 118.2(6) . . ?
C9 C8 H8 120.9 . . ?
N1 C9 C8 123.7(6) . . ?
N1 C9 H9 118.1 . . ?
C8 C9 H9 118.1 . . ?
N2 C10 H10A 108.8 . . ?
N2 C10 H10B 108.8 . . ?
N2 C10 C11 113.7(5) . . ?
H10A C10 H10B 107.7 . . ?
C11 C10 H10A 108.8 . . ?
C11 C10 H10B 108.8 . . ?
C12 C11 C10 120.3(6) . . ?
C16 C11 C10 122.2(6) . . ?
C16 C11 C12 117.5(7) . . ?
C11 C12 H12 119.2 . . ?
C13 C12 C11 121.7(7) . . ?
C13 C12 H12 119.2 . . ?
C12 C13 H13 120.3 . . ?
C14 C13 C12 119.3(7) . . ?
C14 C13 H13 120.3 . . ?
C13 C14 H14 120.1 . . ?
C15 C14 C13 119.9(8) . . ?
C15 C14 H14 120.1 . . ?
C14 C15 H15 119.7 . . ?
C14 C15 C16 120.5(7) . . ?
C16 C15 H15 119.7 . . ?
C11 C16 C15 120.9(7) . . ?
C11 C16 H16 119.5 . . ?
C15 C16 H16 119.5 . . ?
Br3 Pd2 Br4A 163.6(3) . . ?
N4 Pd2 Br3 92.78(14) . . ?
N4 Pd2 Br4B 88.36(14) . . ?
N4 Pd2 Br4A 88.63(17) . . ?
C17 Pd2 Br3 91.13(17) . . ?
C17 Pd2 N4 176.0(2) . . ?
C17 Pd2 Br4B 87.91(18) . . ?
C17 Pd2 Br4A 87.4(2) . . ?
Br4B Pd2 Br3 171.3(3) . . ?
C21 N4 Pd2 122.1(5) . . ?
C21 N4 C25 117.5(6) . . ?
C25 N4 Pd2 120.3(5) . . ?
C17 N5 C19 110.1(5) . . ?
C17 N5 C20 125.0(6) . . ?
C19 N5 C20 125.0(6) . . ?
C17 N6 C18 111.4(5) . . ?
C17 N6 C26 125.2(5) . . ?
C18 N6 C26 123.3(6) . . ?
N5 C17 Pd2 126.7(5) . . ?
N5 C17 N6 104.7(5) . . ?
N6 C17 Pd2 128.5(5) . . ?
N6 C18 H18 126.9 . . ?
C19 C18 N6 106.2(6) . . ?
C19 C18 H18 126.9 . . ?
N5 C19 H19 126.2 . . ?
C18 C19 N5 107.7(5) . . ?
C18 C19 H19 126.2 . . ?
N5 C20 H20A 109.5 . . ?
N5 C20 H20B 109.5 . . ?
N5 C20 H20C 109.5 . . ?
H20A C20 H20B 109.5 . . ?
H20A C20 H20C 109.5 . . ?
H20B C20 H20C 109.5 . . ?
N4 C21 H21 118.2 . . ?
N4 C21 C22 123.6(7) . . ?
C22 C21 H21 118.2 . . ?
C21 C22 H22 121.1 . . ?
C21 C22 C23 117.9(7) . . ?
C23 C22 H22 121.1 . . ?
C22 C23 H23 120.3 . . ?
C24 C23 C22 119.3(7) . . ?
C24 C23 H23 120.3 . . ?
C23 C24 H24 120.6 . . ?
C23 C24 C25 118.8(7) . . ?
C25 C24 H24 120.6 . . ?
N4 C25 C24 122.8(7) . . ?
N4 C25 H25 118.6 . . ?
C24 C25 H25 118.6 . . ?
N6 C26 H26A 109.0 . . ?
N6 C26 H26B 109.0 . . ?
N6 C26 C27 112.7(6) . . ?
H26A C26 H26B 107.8 . . ?
C27 C26 H26A 109.0 . . ?
C27 C26 H26B 109.0 . . ?
C28 C27 C26 121.1(10) . . ?
C32 C27 C26 119.6(10) . . ?
C32 C27 C28 119.2(9) . . ?
C27 C28 H28 119.8 . . ?
C27 C28 C29 120.3(11) . . ?
C29 C28 H28 119.8 . . ?
C28 C29 H29 120.5 . . ?
C30 C29 C28 119.1(15) . . ?
C30 C29 H29 120.5 . . ?
C29 C30 H30 118.4 . . ?
C29 C30 C31 123.2(17) . . ?
C31 C30 H30 118.4 . . ?
C30 C31 H31 121.3 . . ?
C30 C31 C32 117.5(15) . . ?
C32 C31 H31 121.3 . . ?
C27 C32 C31 120.7(12) . . ?
C27 C32 H32 119.7 . . ?
C31 C32 H32 119.7 . . ?

loop_
_geom_bond_atom_site_label_1
_geom_bond_atom_site_label_2
_geom_bond_distance
_geom_bond_site_symmetry_2
_geom_bond_publ_flag
Pd1 Br1 2.4265(8) . ?
Pd1 Br2 2.4308(8) . ?
Pd1 N1 2.090(5) . ?
Pd1 C1 1.948(6) . ?
N1 C5 1.332(6) . ?
N1 C9 1.333(6) . ?
N2 C1 1.333(6) . ?
N2 C2 1.375(7) . ?
N2 C10 1.452(7) . ?
N3 C1 1.337(7) . ?
N3 C3 1.377(7) . ?
N3 C4 1.450(6) . ?
C2 H2 0.9300 . ?
C2 C3 1.313(8) . ?
C3 H3 0.9300 . ?
C4 H4A 0.9600 . ?
C4 H4B 0.9600 . ?
C4 H4C 0.9600 . ?
C5 H5 0.9300 . ?
C5 C6 1.372(8) . ?
C6 H6 0.9300 . ?
C6 C7 1.366(8) . ?
C7 H7 0.9300 . ?
C7 C8 1.363(8) . ?
C8 H8 0.9300 . ?
C8 C9 1.373(8) . ?
C9 H9 0.9300 . ?
C10 H10A 0.9700 . ?
C10 H10B 0.9700 . ?
C10 C11 1.493(8) . ?
C11 C12 1.380(7) . ?
C11 C16 1.360(9) . ?
C12 H12 0.9300 . ?
C12 C13 1.376(8) . ?
C13 H13 0.9300 . ?
C13 C14 1.359(9) . ?
C14 H14 0.9300 . ?
C14 C15 1.351(9) . ?
C15 H15 0.9300 . ?
C15 C16 1.381(9) . ?
C16 H16 0.9300 . ?
Pd2 Br3 2.4028(9) . ?
Pd2 N4 2.101(5) . ?
Pd2 C17 1.963(6) . ?
Pd2 Br4B 2.388(3) . ?
Pd2 Br4A 2.490(7) . ?
N4 C21 1.318(7) . ?
N4 C25 1.319(7) . ?
N5 C17 1.336(7) . ?
N5 C19 1.378(7) . ?
N5 C20 1.443(7) . ?
N6 C17 1.342(7) . ?
N6 C18 1.367(6) . ?
N6 C26 1.459(7) . ?
C18 H18 0.9300 . ?
C18 C19 1.321(7) . ?
C19 H19 0.9300 . ?
C20 H20A 0.9600 . ?
C20 H20B 0.9600 . ?
C20 H20C 0.9600 . ?
C21 H21 0.9300 . ?
C21 C22 1.371(8) . ?
C22 H22 0.9300 . ?
C22 C23 1.375(8) . ?
C23 H23 0.9300 . ?
C23 C24 1.349(9) . ?
C24 H24 0.9300 . ?
C24 C25 1.381(8) . ?
C25 H25 0.9300 . ?
C26 H26A 0.9700 . ?
C26 H26B 0.9700 . ?
C26 C27 1.506(9) . ?
C27 C28 1.377(10) . ?
C27 C32 1.364(11) . ?
C28 H28 0.9300 . ?
C28 C29 1.380(12) . ?
C29 H29 0.9300 . ?
C29 C30 1.341(15) . ?
C30 H30 0.9300 . ?
C30 C31 1.354(15) . ?
C31 H31 0.9300 . ?
C31 C32 1.407(12) . ?
C32 H32 0.9300 . ?

loop_
_geom_torsion_atom_site_label_1
_geom_torsion_atom_site_label_2
_geom_torsion_atom_site_label_3
_geom_torsion_atom_site_label_4
_geom_torsion
_geom_torsion_site_symmetry_1
_geom_torsion_site_symmetry_2
_geom_torsion_site_symmetry_3
_geom_torsion_site_symmetry_4
_geom_torsion_publ_flag
Pd1 N1 C5 C6 -172.6(5) . . . . ?
Pd1 N1 C9 C8 173.0(5) . . . . ?
N1 C5 C6 C7 0.2(11) . . . . ?
N2 C2 C3 N3 -1.5(7) . . . . ?
N2 C10 C11 C12 -130.0(6) . . . . ?
N2 C10 C11 C16 50.8(10) . . . . ?
C1 N2 C2 C3 0.3(7) . . . . ?
C1 N2 C10 C11 -120.8(7) . . . . ?
C1 N3 C3 C2 2.3(8) . . . . ?
C2 N2 C1 Pd1 -175.4(5) . . . . ?
C2 N2 C1 N3 1.0(7) . . . . ?
C2 N2 C10 C11 60.8(8) . . . . ?
C3 N3 C1 Pd1 174.7(4) . . . . ?
C3 N3 C1 N2 -2.0(7) . . . . ?
C4 N3 C1 Pd1 -3.6(9) . . . . ?
C4 N3 C1 N2 179.7(5) . . . . ?
C4 N3 C3 C2 -179.4(6) . . . . ?
C5 N1 C9 C8 -0.4(9) . . . . ?
C5 C6 C7 C8 -0.6(11) . . . . ?
C6 C7 C8 C9 0.5(11) . . . . ?
C7 C8 C9 N1 0.0(11) . . . . ?
C9 N1 C5 C6 0.3(9) . . . . ?
C10 N2 C1 Pd1 6.0(9) . . . . ?
C10 N2 C1 N3 -177.6(5) . . . . ?
C10 N2 C2 C3 179.0(6) . . . . ?
C10 C11 C12 C13 179.5(6) . . . . ?
C10 C11 C16 C15 179.3(7) . . . . ?
C11 C12 C13 C14 3.4(11) . . . . ?
C12 C11 C16 C15 0.1(12) . . . . ?
C12 C13 C14 C15 -4.2(12) . . . . ?
C13 C14 C15 C16 3.0(13) . . . . ?
C14 C15 C16 C11 -0.9(14) . . . . ?
C16 C11 C12 C13 -1.3(11) . . . . ?
Pd2 N4 C21 C22 -174.3(5) . . . . ?
Pd2 N4 C25 C24 174.3(5) . . . . ?
N4 C21 C22 C23 -1.0(11) . . . . ?
N6 C18 C19 N5 0.1(7) . . . . ?
N6 C26 C27 C28 -132.8(7) . . . . ?
N6 C26 C27 C32 47.8(9) . . . . ?
C17 N5 C19 C18 0.6(7) . . . . ?
C17 N6 C18 C19 -0.8(7) . . . . ?
C17 N6 C26 C27 -115.2(7) . . . . ?
C18 N6 C17 Pd2 -176.9(4) . . . . ?
C18 N6 C17 N5 1.1(7) . . . . ?
C18 N6 C26 C27 61.5(8) . . . . ?
C19 N5 C17 Pd2 177.0(4) . . . . ?
C19 N5 C17 N6 -1.0(7) . . . . ?
C20 N5 C17 Pd2 -3.0(9) . . . . ?
C20 N5 C17 N6 179.0(6) . . . . ?
C20 N5 C19 C18 -179.4(6) . . . . ?
C21 N4 C25 C24 -1.6(10) . . . . ?
C21 C22 C23 C24 0.5(11) . . . . ?
C22 C23 C24 C25 -0.6(12) . . . . ?
C23 C24 C25 N4 1.1(11) . . . . ?
C25 N4 C21 C22 1.5(10) . . . . ?
C26 N6 C17 Pd2 0.1(9) . . . . ?
C26 N6 C17 N5 178.1(5) . . . . ?
C26 N6 C18 C19 -177.8(6) . . . . ?
C26 C27 C28 C29 179.2(7) . . . . ?
C26 C27 C32 C31 -179.0(7) . . . . ?
C27 C28 C29 C30 -0.1(14) . . . . ?
C28 C27 C32 C31 1.5(11) . . . . ?
C28 C29 C30 C31 1.3(18) . . . . ?
C29 C30 C31 C32 -1.1(17) . . . . ?
C30 C31 C32 C27 -0.4(14) . . . . ?
C32 C27 C28 C29 -1.3(11) . . . . ?

loop_
_exptl_oxdiff_crystal_face_indexfrac_h
_exptl_oxdiff_crystal_face_indexfrac_k
_exptl_oxdiff_crystal_face_indexfrac_l
_exptl_oxdiff_crystal_face_x
_exptl_oxdiff_crystal_face_y
_exptl_oxdiff_crystal_face_z
7.9339 7.8125 19.2236 0.2325 0.9695 -0.0773
-7.8163 -7.8475 -19.2762 -0.2323 -0.9687 0.0877
5.7825 -6.8653 -14.0908 -0.1010 -0.4204 0.9017
12.9900 -1.1825 0.2080 0.0798 0.3335 0.9394
-10.2832 4.2874 7.3340 0.0090 0.0367 -0.9993
3.2263 18.1358 -2.6113 0.9724 -0.2332 -0.0090
-7.3142 -14.9631 5.1105 -0.8903 0.2134 -0.4022
-5.7747 -6.4248 13.1934 -0.5502 0.5220 -0.6518
-1.2461 11.8083 -11.8599 0.7253 -0.6879 0.0252
10.6571 -4.3067 -6.3321 -0.0186 0.0174 0.9997
10.7404 16.5079 10.5422 0.8065 0.5546 0.2050
-1.3874 0.7945 -18.7842 0.2623 -0.8846 0.3856
0.4817 -0.4443 18.6822 -0.2534 0.8545 -0.4533
-10.6410 -16.9951 -8.6837 -0.8532 -0.4636 -0.2389
6.4766 -10.9640 -10.2568 -0.3463 -0.1880 0.9191
14.1447 6.1658 7.3251 0.3686 0.6021 0.7082
5.2465 -13.8391 6.0262 -0.7092 0.5438 0.4487
